data_7019600
loop_
_publ_author_name
'Dey, Sandeep Kumar'
'Das, Gopal'

_publ_section_title
;
 Selective inclusion of PO(4)(3-) within persistent dimeric capsules of a
 tris(thiourea) receptor and evidence of cation/solvent sealed
 unimolecular capsules.
;
_journal_issue 29
_journal_name_full 'Dalton transactions (Cambridge, England : 2003)'
_journal_page_first 8960
_journal_page_last 8972
_journal_paper_doi 10.1039/c2dt30687e
_journal_volume 41
_journal_year 2012
_chemical_formula_moiety '2(C27 H31 N10 O6 S3), H O4 P, 3(H2O)'
_chemical_formula_sum 'C54 H69 N20 O19 P S6'
_chemical_formula_weight 1518.63
_chemical_name_systematic
;
?
;
_space_group_IT_number 2
_symmetry_cell_setting triclinic
_symmetry_space_group_name_Hall '-P 1'
_symmetry_space_group_name_H-M 'P -1'
_atom_sites_solution_hydrogens geom
_atom_sites_solution_primary direct
_atom_sites_solution_secondary difmap
_audit_creation_method SHELXL-97
_cell_angle_alpha 100.526(4)
_cell_angle_beta 109.789(4)
_cell_angle_gamma 100.260(4)
_cell_formula_units_Z 2
_cell_length_a 14.2058(8)
_cell_length_b 15.0756(9)
_cell_length_c 19.4881(11)
_cell_measurement_reflns_used 2352
_cell_measurement_temperature 298(2)
_cell_measurement_theta_max 15.41
_cell_measurement_theta_min 2.30
_cell_volume 3728.9(4)
_computing_cell_refinement 'Bruker SMART'
_computing_data_collection 'Bruker SMART'
_computing_data_reduction 'Bruker SAINT'
_computing_molecular_graphics 'Bruker SHELXTL'
_computing_publication_material 'Mercury 2.3'
_computing_structure_refinement 'SHELXL-97 (Sheldrick, 1997)'
_computing_structure_solution 'SHELXS-97 (Sheldrick, 1990)'
_diffrn_ambient_temperature 298(2)
_diffrn_measured_fraction_theta_full 0.985
_diffrn_measured_fraction_theta_max 0.985
_diffrn_measurement_device_type 'CCD area detector'
_diffrn_measurement_method 'phi and omega scans'
_diffrn_radiation_monochromator graphite
_diffrn_radiation_source 'fine-focus sealed tube'
_diffrn_radiation_type MoK\a
_diffrn_radiation_wavelength 0.71073
_diffrn_reflns_av_R_equivalents 0.1140
_diffrn_reflns_av_sigmaI/netI 0.3793
_diffrn_reflns_limit_h_max 18
_diffrn_reflns_limit_h_min -18
_diffrn_reflns_limit_k_max 20
_diffrn_reflns_limit_k_min -20
_diffrn_reflns_limit_l_max 26
_diffrn_reflns_limit_l_min -26
_diffrn_reflns_number 69613
_diffrn_reflns_theta_full 28.46
_diffrn_reflns_theta_max 28.46
_diffrn_reflns_theta_min 1.15
_exptl_absorpt_coefficient_mu 0.283
_exptl_absorpt_correction_T_max 0.940
_exptl_absorpt_correction_T_min 0.891
_exptl_absorpt_correction_type multi-scan
_exptl_absorpt_process_details SADABS
_exptl_crystal_colour colorless
_exptl_crystal_density_diffrn 1.353
_exptl_crystal_density_method 'not measured'
_exptl_crystal_description block
_exptl_crystal_F_000 1578
_exptl_crystal_size_max 0.48
_exptl_crystal_size_mid 0.34
_exptl_crystal_size_min 0.22
_refine_diff_density_max 1.157
_refine_diff_density_min -0.426
_refine_diff_density_rms 0.133
_refine_ls_extinction_method none
_refine_ls_goodness_of_fit_ref 0.972
_refine_ls_hydrogen_treatment none
_refine_ls_matrix_type full
_refine_ls_number_parameters 903
_refine_ls_number_reflns 18459
_refine_ls_number_restraints 3
_refine_ls_restrained_S_all 0.972
_refine_ls_R_factor_all 0.3243
_refine_ls_R_factor_gt 0.0956
_refine_ls_shift/su_max 0.013
_refine_ls_shift/su_mean 0.006
_refine_ls_structure_factor_coef Fsqd
_refine_ls_weighting_details 'calc w=1/[\s^2^(Fo^2^)+(0.1000P)^2^+0.3000P] where P=(Fo^2^+2Fc^2^)/3'
_refine_ls_weighting_scheme calc
_refine_ls_wR_factor_gt 0.2104
_refine_ls_wR_factor_ref 0.2413
_reflns_number_gt 14268
_reflns_number_total 18459
_reflns_threshold_expression >2sigma(I)
_cod_data_source_file c2dt30687e.txt
_cod_data_source_block hydrogenphosphate
_cod_original_sg_symbol_H-M P-1
_cod_database_code 7019600

loop_
_symmetry_equiv_pos_as_xyz
'x, y, z'
'-x, -y, -z'

loop_
_atom_site_label
_atom_site_type_symbol
_atom_site_fract_x
_atom_site_fract_y
_atom_site_fract_z
_atom_site_U_iso_or_equiv
_atom_site_adp_type
_atom_site_occupancy
_atom_site_symmetry_multiplicity
_atom_site_calc_flag
_atom_site_refinement_flags
S1 S 0.38538(18) 0.34212(17) 0.47467(13) 0.0654(7) Uani 1 1 d .
S5 S 0.16361(18) 0.66843(18) 0.07616(12) 0.0667(8) Uani 1 1 d .
S2 S 0.21248(19) 0.11070(16) 0.27671(13) 0.0653(7) Uani 1 1 d .
S4 S 0.34304(18) 0.92790(16) 0.24254(13) 0.0655(7) Uani 1 1 d .
S3 S 0.4548(2) 0.1371(2) 0.57802(14) 0.0838(9) Uani 1 1 d .
S6 S 0.0557(2) 0.8627(2) -0.05661(14) 0.0823(9) Uani 1 1 d .
P1 P 0.7633(3) 0.4973(2) 0.7648(2) 0.1024(12) Uani 1 1 d .
O13 O 0.6845(6) 0.4322(7) 0.7801(7) 0.245(7) Uani 1 1 d .
O16 O 0.7163(6) 0.5399(4) 0.7002(4) 0.144(4) Uani 1 1 d .
O14 O 0.8281(6) 0.5697(6) 0.8366(4) 0.123(3) Uani 1 1 d .
O15 O 0.8400(9) 0.4426(6) 0.7499(5) 0.181(5) Uani 1 1 d .
N1 N 0.5207(6) 0.2509(5) 0.3901(4) 0.0543(19) Uani 1 1 d D
C1 C 0.6215(7) 0.3123(7) 0.4514(5) 0.082(3) Uani 1 1 d .
H1A H 0.6747 0.3210 0.4307 0.099 Uiso 1 1 calc R
H1B H 0.6438 0.2820 0.4917 0.099 Uiso 1 1 calc R
C2 C 0.6066(7) 0.4118(6) 0.4846(5) 0.061(3) Uani 1 1 d .
H2A H 0.6694 0.4597 0.4962 0.074 Uiso 1 1 calc R
H2B H 0.5507 0.4250 0.4462 0.074 Uiso 1 1 calc R
N2 N 0.5841(6) 0.4170(5) 0.5511(4) 0.069(2) Uani 1 1 d .
H2N H 0.6355 0.4375 0.5940 0.082 Uiso 1 1 calc R
N3 N 0.4915(6) 0.4182(5) 0.6244(4) 0.067(2) Uani 1 1 d .
H3N H 0.5505 0.4525 0.6571 0.081 Uiso 1 1 calc R
C3 C 0.4872(7) 0.3917(6) 0.5517(6) 0.060(3) Uani 1 1 d .
C10 C 0.5019(7) 0.2825(6) 0.3174(5) 0.065(3) Uani 1 1 d .
H10A H 0.5503 0.2651 0.2958 0.079 Uiso 1 1 calc R
H10B H 0.5159 0.3500 0.3299 0.079 Uiso 1 1 calc R
C11 C 0.3915(7) 0.2406(7) 0.2581(5) 0.075(3) Uani 1 1 d .
H11A H 0.3896 0.2537 0.2108 0.090 Uiso 1 1 calc R
H11B H 0.3753 0.1733 0.2499 0.090 Uiso 1 1 calc R
N6 N 0.1730(6) 0.2779(5) 0.3004(4) 0.059(2) Uani 1 1 d .
H6N H 0.1924 0.3361 0.3027 0.071 Uiso 1 1 calc R
N5 N 0.3119(6) 0.2742(5) 0.2771(3) 0.056(2) Uani 1 1 d .
H5N H 0.3175 0.3332 0.2844 0.068 Uiso 1 1 calc R
C12 C 0.2319(7) 0.2242(7) 0.2844(4) 0.052(2) Uani 1 1 d .
C18 C 0.0057(8) 0.1685(7) 0.2756(5) 0.064(3) Uani 1 1 d .
H18 H 0.0126 0.1263 0.2375 0.077 Uiso 1 1 calc R
C13 C 0.0834(8) 0.2501(7) 0.3139(5) 0.061(3) Uani 1 1 d .
C14 C 0.0679(8) 0.3117(7) 0.3719(6) 0.078(3) Uani 1 1 d .
H14 H 0.1182 0.3675 0.3990 0.094 Uiso 1 1 calc R
C15 C -0.0204(9) 0.2912(9) 0.3896(6) 0.087(3) Uani 1 1 d .
H15 H -0.0310 0.3311 0.4271 0.105 Uiso 1 1 calc R
C16 C -0.0898(8) 0.2066(9) 0.3464(6) 0.067(3) Uani 1 1 d .
C17 C -0.0806(7) 0.1478(7) 0.2916(5) 0.065(3) Uani 1 1 d .
H17 H -0.1323 0.0929 0.2642 0.078 Uiso 1 1 calc R
N7 N -0.1806(9) 0.1853(9) 0.3665(7) 0.100(3) Uani 1 1 d .
O4 O -0.2471(7) 0.1129(7) 0.3293(5) 0.116(3) Uani 1 1 d .
O3 O -0.1855(7) 0.2383(8) 0.4204(6) 0.152(4) Uani 1 1 d .
C19 C 0.5303(7) 0.1525(6) 0.3772(5) 0.062(3) Uani 1 1 d .
H19A H 0.5989 0.1520 0.3782 0.075 Uiso 1 1 calc R
H19B H 0.4801 0.1160 0.3278 0.075 Uiso 1 1 calc R
C20 C 0.5123(7) 0.1083(7) 0.4376(5) 0.076(3) Uani 1 1 d .
H20A H 0.5307 0.0492 0.4333 0.091 Uiso 1 1 calc R
H20B H 0.5570 0.1489 0.4872 0.091 Uiso 1 1 calc R
N8 N 0.4056(6) 0.0926(5) 0.4310(4) 0.065(2) Uani 1 1 d .
H8N H 0.3588 0.0719 0.3860 0.078 Uiso 1 1 calc R
N9 N 0.2676(6) 0.0965(5) 0.4640(4) 0.065(2) Uani 1 1 d .
H9N H 0.2361 0.0875 0.4160 0.078 Uiso 1 1 calc R
C21 C 0.3714(8) 0.1070(6) 0.4885(5) 0.061(3) Uani 1 1 d .
C27 C 0.1206(8) 0.1327(7) 0.4806(5) 0.075(3) Uani 1 1 d .
H27 H 0.1087 0.1563 0.4384 0.089 Uiso 1 1 calc R
C25 C 0.0685(9) 0.0962(8) 0.5774(6) 0.077(3) Uani 1 1 d .
C23 C 0.2204(8) 0.0593(7) 0.5675(5) 0.088(3) Uani 1 1 d .
H23 H 0.2765 0.0342 0.5851 0.106 Uiso 1 1 calc R
C22 C 0.2060(8) 0.0982(6) 0.5050(5) 0.061(3) Uani 1 1 d .
C24 C 0.1474(9) 0.0591(8) 0.6030(6) 0.087(3) Uani 1 1 d .
H24 H 0.1551 0.0332 0.6437 0.104 Uiso 1 1 calc R
C26 C 0.0529(8) 0.1332(7) 0.5163(6) 0.082(3) Uani 1 1 d .
H26 H -0.0033 0.1584 0.4993 0.098 Uiso 1 1 calc R
N10 N -0.0025(9) 0.0946(8) 0.6184(6) 0.095(3) Uani 1 1 d .
O5 O 0.0114(7) 0.0623(7) 0.6707(5) 0.131(4) Uani 1 1 d .
O6 O -0.0743(7) 0.1291(7) 0.5930(5) 0.123(3) Uani 1 1 d .
N11 N 0.0405(5) 0.7789(5) 0.1620(4) 0.0514(19) Uani 1 1 d D
C28 C 0.0789(7) 0.7559(7) 0.2411(4) 0.065(3) Uani 1 1 d .
H28A H 0.0344 0.7721 0.2670 0.078 Uiso 1 1 calc R
H28B H 0.0712 0.6892 0.2327 0.078 Uiso 1 1 calc R
C29 C 0.1889(7) 0.8056(6) 0.2913(5) 0.062(3) Uani 1 1 d .
H29A H 0.2001 0.8715 0.2930 0.074 Uiso 1 1 calc R
H29B H 0.2010 0.8000 0.3422 0.074 Uiso 1 1 calc R
N13 N 0.3943(6) 0.7637(6) 0.2278(4) 0.052(2) Uani 1 1 d .
N12 N 0.2622(6) 0.7692(5) 0.2663(4) 0.062(2) Uani 1 1 d .
H12N H 0.2594 0.7113 0.2642 0.074 Uiso 1 1 calc R
C30 C 0.3347(7) 0.8146(6) 0.2457(4) 0.052(2) Uani 1 1 d .
C36 C 0.5459(7) 0.8754(7) 0.2378(5) 0.057(2) Uani 1 1 d .
H36 H 0.5371 0.9195 0.2736 0.069 Uiso 1 1 calc R
C31 C 0.4774(7) 0.7895(7) 0.2058(5) 0.049(2) Uani 1 1 d .
C35 C 0.6280(7) 0.8961(7) 0.2164(5) 0.066(3) Uani 1 1 d .
H35 H 0.6749 0.9547 0.2378 0.079 Uiso 1 1 calc R
C32 C 0.4896(8) 0.7234(7) 0.1542(6) 0.072(3) Uani 1 1 d .
H32 H 0.4430 0.6646 0.1329 0.086 Uiso 1 1 calc R
C34 C 0.6415(8) 0.8322(9) 0.1647(6) 0.068(3) Uani 1 1 d .
C33 C 0.5741(10) 0.7470(8) 0.1346(6) 0.087(3) Uani 1 1 d .
H33 H 0.5846 0.7028 0.0997 0.105 Uiso 1 1 calc R
N14 N 0.7309(8) 0.8515(9) 0.1401(7) 0.095(3) Uani 1 1 d .
O8 O 0.7940(7) 0.9280(7) 0.1745(5) 0.115(3) Uani 1 1 d .
O7 O 0.7365(8) 0.7951(8) 0.0899(6) 0.157(4) Uani 1 1 d .
N16 N 0.0440(5) 0.6095(4) -0.0726(4) 0.0506(19) Uani 1 1 d .
H16N H -0.0182 0.5848 -0.1053 0.061 Uiso 1 1 calc R
N15 N -0.0378(6) 0.6079(5) 0.0059(4) 0.060(2) Uani 1 1 d .
H15N H -0.0924 0.5904 -0.0351 0.072 Uiso 1 1 calc R
C37 C -0.0645(6) 0.7119(6) 0.1095(5) 0.062(3) Uani 1 1 d .
H37A H -0.0977 0.7389 0.0692 0.075 Uiso 1 1 calc R
H37B H -0.1086 0.7038 0.1378 0.075 Uiso 1 1 calc R
C38 C -0.0532(7) 0.6146(6) 0.0746(5) 0.070(3) Uani 1 1 d .
H38A H 0.0050 0.6012 0.1110 0.084 Uiso 1 1 calc R
H38B H -0.1150 0.5673 0.0658 0.084 Uiso 1 1 calc R
C39 C 0.0522(7) 0.6260(6) -0.0009(5) 0.048(2) Uani 1 1 d .
C40 C 0.1179(8) 0.6250(6) -0.1037(5) 0.058(3) Uani 1 1 d .
C42 C 0.2869(7) 0.6452(7) -0.1074(6) 0.079(3) Uani 1 1 d .
H42 H 0.3578 0.6526 -0.0841 0.095 Uiso 1 1 calc R
C41 C 0.2225(8) 0.6293(6) -0.0683(5) 0.071(3) Uani 1 1 d .
H41 H 0.2486 0.6218 -0.0196 0.085 Uiso 1 1 calc R
C43 C 0.2438(11) 0.6498(7) -0.1812(7) 0.082(3) Uani 1 1 d .
C45 C 0.0849(8) 0.6304(8) -0.1773(6) 0.091(4) Uani 1 1 d .
H45 H 0.0148 0.6255 -0.2019 0.109 Uiso 1 1 calc R
C44 C 0.1432(9) 0.6417(9) -0.2154(7) 0.101(4) Uani 1 1 d .
H44 H 0.1154 0.6442 -0.2654 0.121 Uiso 1 1 calc R
N17 N 0.3145(9) 0.6649(8) -0.2228(7) 0.115(4) Uani 1 1 d .
O10 O 0.4090(7) 0.6722(5) -0.1866(5) 0.112(3) Uani 1 1 d .
O9 O 0.2823(9) 0.6755(10) -0.2842(6) 0.220(7) Uani 1 1 d .
N18 N 0.1335(6) 0.9137(5) 0.0928(4) 0.068(2) Uani 1 1 d .
H18N H 0.1868 0.9324 0.1346 0.082 Uiso 1 1 calc R
N19 N 0.2539(6) 0.9025(5) 0.0441(4) 0.072(2) Uani 1 1 d .
H19N H 0.2926 0.9160 0.0913 0.086 Uiso 1 1 calc R
N20 N 0.4977(10) 0.8878(7) -0.1315(6) 0.095(3) Uani 1 1 d .
O11 O 0.4628(7) 0.8972(6) -0.1955(5) 0.122(3) Uani 1 1 d .
O12 O 0.5846(7) 0.8804(7) -0.1011(5) 0.130(4) Uani 1 1 d .
C46 C 0.0336(7) 0.8786(6) 0.1665(5) 0.060(3) Uani 1 1 d .
H46A H -0.0296 0.8850 0.1734 0.072 Uiso 1 1 calc R
H46B H 0.0916 0.9199 0.2103 0.072 Uiso 1 1 calc R
C47 C 0.0344(7) 0.9077(6) 0.0981(5) 0.068(3) Uani 1 1 d .
H47A H -0.0188 0.8628 0.0536 0.082 Uiso 1 1 calc R
H47B H 0.0189 0.9680 0.1000 0.082 Uiso 1 1 calc R
C52 C 0.4322(9) 0.8871(7) -0.0886(6) 0.070(3) Uani 1 1 d .
C49 C 0.3091(8) 0.8938(6) -0.0048(5) 0.063(3) Uani 1 1 d .
C51 C 0.3380(10) 0.9041(7) -0.1188(6) 0.083(3) Uani 1 1 d .
H51 H 0.3153 0.9137 -0.1669 0.099 Uiso 1 1 calc R
C53 C 0.4657(8) 0.8766(7) -0.0166(6) 0.077(3) Uani 1 1 d .
H53 H 0.5311 0.8671 0.0046 0.092 Uiso 1 1 calc R
C54 C 0.4052(8) 0.8799(7) 0.0244(6) 0.075(3) Uani 1 1 d .
H54 H 0.4298 0.8726 0.0732 0.090 Uiso 1 1 calc R
C48 C 0.1512(8) 0.8933(6) 0.0299(5) 0.056(2) Uani 1 1 d .
C50 C 0.2766(8) 0.9070(7) -0.0772(6) 0.087(3) Uani 1 1 d .
H50 H 0.2118 0.9179 -0.0981 0.104 Uiso 1 1 calc R
O17 O 0.9085(6) 0.4068(6) 0.6059(4) 0.131(3) Uani 1 1 d .
H13N H 0.385(6) 0.705(5) 0.213(4) 0.05(3) Uiso 1 1 d .
C4 C 0.4163(8) 0.3986(7) 0.6528(6) 0.061(3) Uani 1 1 d .
C7 C 0.2773(11) 0.3658(8) 0.7201(8) 0.101(4) Uani 1 1 d .
C8 C 0.3630(12) 0.4343(10) 0.7564(6) 0.109(4) Uani 1 1 d .
H8 H 0.3752 0.4719 0.8036 0.131 Uiso 1 1 calc R
C6 C 0.2656(12) 0.3136(10) 0.6566(7) 0.172(8) Uani 1 1 d .
H6 H 0.2078 0.2628 0.6322 0.207 Uiso 1 1 calc R
C9 C 0.4359(8) 0.4496(8) 0.7223(6) 0.096(4) Uani 1 1 d .
H9 H 0.4980 0.4955 0.7484 0.115 Uiso 1 1 calc R
C5 C 0.3363(11) 0.3304(10) 0.6234(8) 0.156(7) Uani 1 1 d .
H5 H 0.3247 0.2901 0.5774 0.187 Uiso 1 1 calc R
N4 N 0.2047(10) 0.3425(11) 0.7586(7) 0.128(4) Uani 1 1 d .
O1 O 0.1420(10) 0.2763(11) 0.7349(8) 0.304(12) Uani 1 1 d .
O2 O 0.2109(9) 0.4032(7) 0.8098(7) 0.197(6) Uani 1 1 d .
O18 O 0.6090(10) 0.5458(9) 0.9810(7) 0.249(6) Uiso 1 1 d .
O19 O 0.7967(10) 0.7889(9) 0.9288(7) 0.252(6) Uiso 1 1 d .
H11N H 0.078(6) 0.753(6) 0.138(4) 0.10(4) Uiso 1 1 d D
H1N H 0.464(4) 0.261(7) 0.399(5) 0.11(4) Uiso 1 1 d D

loop_
_atom_site_aniso_label
_atom_site_aniso_U_11
_atom_site_aniso_U_22
_atom_site_aniso_U_33
_atom_site_aniso_U_23
_atom_site_aniso_U_13
_atom_site_aniso_U_12
S1 0.0552(16) 0.0612(17) 0.0714(16) 0.0008(14) 0.0218(14) 0.0169(14)
S5 0.0492(15) 0.090(2) 0.0518(14) 0.0058(14) 0.0146(12) 0.0176(14)
S2 0.0722(18) 0.0450(16) 0.0756(17) 0.0139(13) 0.0249(14) 0.0165(14)
S4 0.0645(17) 0.0494(16) 0.0751(17) 0.0153(13) 0.0179(14) 0.0156(13)
S3 0.079(2) 0.113(2) 0.0624(17) 0.0300(16) 0.0192(15) 0.0394(18)
S6 0.078(2) 0.105(2) 0.0630(16) 0.0245(16) 0.0231(15) 0.0248(17)
P1 0.071(2) 0.077(2) 0.133(3) 0.061(2) -0.002(2) 0.005(2)
O13 0.075(6) 0.185(10) 0.447(19) 0.242(12) -0.002(8) 0.002(6)
O16 0.166(8) 0.042(4) 0.131(6) 0.028(4) -0.050(6) 0.006(5)
O14 0.111(6) 0.117(7) 0.099(6) 0.031(5) -0.009(5) 0.020(5)
O15 0.286(13) 0.124(8) 0.155(8) 0.057(7) 0.063(8) 0.129(9)
N1 0.052(5) 0.054(5) 0.059(5) 0.007(4) 0.029(4) 0.010(4)
C1 0.049(7) 0.104(9) 0.079(7) 0.001(7) 0.029(6) 0.000(6)
C2 0.072(7) 0.044(6) 0.067(6) 0.003(5) 0.038(5) 0.001(5)
N2 0.078(6) 0.069(6) 0.060(5) 0.015(4) 0.031(5) 0.015(5)
N3 0.061(5) 0.083(6) 0.048(5) -0.001(4) 0.026(4) 0.001(5)
C3 0.060(7) 0.028(5) 0.100(8) 0.013(5) 0.042(7) 0.012(5)
C10 0.057(7) 0.080(7) 0.068(6) 0.022(6) 0.038(6) 0.011(6)
C11 0.078(8) 0.097(8) 0.057(6) 0.029(6) 0.028(6) 0.029(7)
N6 0.053(5) 0.054(5) 0.088(6) 0.027(4) 0.041(5) 0.017(4)
N5 0.063(5) 0.053(5) 0.063(5) 0.013(4) 0.029(4) 0.031(5)
C12 0.038(6) 0.069(8) 0.049(5) 0.015(5) 0.019(5) 0.009(5)
C18 0.075(8) 0.059(7) 0.048(6) 0.002(5) 0.014(6) 0.022(6)
C13 0.075(8) 0.055(7) 0.049(6) 0.013(5) 0.009(6) 0.037(6)
C14 0.074(8) 0.062(7) 0.084(8) 0.011(6) 0.015(6) 0.023(6)
C15 0.074(8) 0.119(11) 0.091(8) 0.027(8) 0.051(8) 0.040(8)
C16 0.045(7) 0.094(9) 0.076(8) 0.040(7) 0.031(6) 0.020(7)
C17 0.051(7) 0.081(8) 0.059(6) 0.004(6) 0.032(6) 0.004(6)
N7 0.087(9) 0.123(11) 0.111(10) 0.042(9) 0.045(8) 0.053(8)
O4 0.081(7) 0.140(9) 0.138(8) 0.032(7) 0.060(6) 0.020(6)
O3 0.115(7) 0.193(11) 0.169(9) 0.013(8) 0.100(7) 0.041(7)
C19 0.072(7) 0.039(6) 0.093(7) 0.018(5) 0.045(6) 0.025(5)
C20 0.067(7) 0.079(8) 0.092(8) 0.019(6) 0.035(6) 0.039(6)
N8 0.062(6) 0.053(5) 0.069(5) 0.007(4) 0.023(5) 0.006(4)
N9 0.051(5) 0.099(7) 0.054(5) 0.029(4) 0.027(4) 0.021(5)
C21 0.090(8) 0.054(6) 0.062(6) 0.022(5) 0.049(6) 0.023(6)
C27 0.065(7) 0.106(9) 0.066(6) 0.049(6) 0.025(6) 0.032(7)
C25 0.069(8) 0.096(9) 0.074(8) 0.021(7) 0.035(7) 0.024(7)
C23 0.102(9) 0.106(9) 0.078(7) 0.052(7) 0.032(7) 0.052(7)
C22 0.064(7) 0.067(7) 0.047(6) 0.019(5) 0.017(5) 0.007(6)
C24 0.091(9) 0.116(10) 0.083(8) 0.043(7) 0.059(8) 0.031(8)
C26 0.076(8) 0.106(9) 0.075(7) 0.035(7) 0.034(7) 0.026(7)
N10 0.092(9) 0.111(9) 0.093(8) 0.015(7) 0.056(8) 0.026(7)
O5 0.161(8) 0.167(9) 0.085(6) 0.043(6) 0.077(6) 0.025(7)
O6 0.116(8) 0.155(9) 0.118(7) 0.021(6) 0.076(6) 0.037(7)
N11 0.048(5) 0.060(6) 0.054(5) 0.017(4) 0.029(4) 0.013(4)
C28 0.070(7) 0.094(8) 0.061(6) 0.033(6) 0.047(6) 0.033(6)
C29 0.055(6) 0.081(7) 0.056(6) 0.021(5) 0.026(5) 0.022(6)
N13 0.068(6) 0.031(5) 0.062(5) 0.008(4) 0.027(4) 0.025(5)
N12 0.060(5) 0.066(6) 0.076(5) 0.035(4) 0.033(5) 0.027(5)
C30 0.055(6) 0.048(6) 0.043(5) 0.014(5) 0.011(5) 0.005(5)
C36 0.055(6) 0.069(8) 0.053(6) 0.011(5) 0.032(5) 0.011(6)
C31 0.040(6) 0.061(7) 0.055(6) 0.023(5) 0.024(5) 0.014(5)
C35 0.065(7) 0.068(7) 0.058(6) 0.010(6) 0.019(6) 0.015(6)
C32 0.076(8) 0.066(8) 0.095(8) 0.014(6) 0.053(7) 0.036(6)
C34 0.057(7) 0.078(9) 0.091(8) 0.038(7) 0.041(7) 0.028(7)
C33 0.098(10) 0.081(9) 0.091(8) 0.001(7) 0.046(8) 0.045(8)
N14 0.072(8) 0.110(10) 0.113(9) 0.043(8) 0.039(8) 0.029(7)
O8 0.094(7) 0.149(9) 0.131(8) 0.061(7) 0.062(6) 0.038(6)
O7 0.162(9) 0.166(10) 0.183(10) 0.011(8) 0.126(9) 0.052(8)
N16 0.036(4) 0.059(5) 0.052(5) 0.008(4) 0.018(4) 0.006(4)
N15 0.058(5) 0.072(6) 0.042(4) 0.000(4) 0.022(4) 0.006(4)
C37 0.041(6) 0.082(8) 0.061(6) 0.013(5) 0.022(5) 0.007(5)
C38 0.056(6) 0.044(6) 0.097(8) 0.003(6) 0.032(6) -0.008(5)
C39 0.052(6) 0.045(6) 0.061(6) 0.020(5) 0.033(5) 0.016(5)
C40 0.059(7) 0.038(6) 0.069(7) 0.013(5) 0.014(6) 0.013(5)
C42 0.055(7) 0.079(8) 0.100(9) 0.014(7) 0.032(7) 0.017(6)
C41 0.073(8) 0.092(8) 0.065(6) 0.018(6) 0.045(6) 0.027(6)
C43 0.111(11) 0.076(8) 0.089(9) 0.037(7) 0.073(9) 0.010(7)
C45 0.058(7) 0.150(11) 0.076(8) 0.069(8) 0.026(6) 0.016(7)
C44 0.059(8) 0.155(12) 0.099(9) 0.063(8) 0.025(8) 0.036(8)
N17 0.079(8) 0.131(10) 0.129(10) 0.047(8) 0.034(9) 0.009(8)
O10 0.123(7) 0.105(7) 0.134(7) 0.031(6) 0.088(7) 0.018(6)
O9 0.169(10) 0.43(2) 0.146(9) 0.185(12) 0.100(8) 0.105(11)
N18 0.066(6) 0.090(6) 0.060(5) 0.042(5) 0.028(5) 0.017(5)
N19 0.067(6) 0.098(7) 0.062(5) 0.038(5) 0.033(5) 0.017(5)
N20 0.120(10) 0.074(7) 0.097(9) 0.006(6) 0.063(9) 0.013(7)
O11 0.157(8) 0.159(8) 0.103(6) 0.055(6) 0.090(6) 0.067(7)
O12 0.091(7) 0.174(9) 0.113(7) -0.011(6) 0.053(6) 0.028(7)
C46 0.072(7) 0.051(6) 0.078(7) 0.014(5) 0.046(6) 0.033(5)
C47 0.086(8) 0.072(7) 0.079(7) 0.041(6) 0.051(6) 0.042(6)
C52 0.077(8) 0.064(7) 0.090(8) 0.028(6) 0.050(8) 0.027(6)
C49 0.085(8) 0.050(6) 0.053(6) 0.024(5) 0.022(6) 0.013(6)
C51 0.111(10) 0.096(9) 0.080(7) 0.048(7) 0.066(8) 0.036(8)
C53 0.076(8) 0.090(8) 0.078(8) 0.023(7) 0.036(7) 0.039(7)
C54 0.064(7) 0.098(9) 0.071(7) 0.033(6) 0.022(6) 0.039(7)
C48 0.073(7) 0.048(6) 0.051(6) 0.022(5) 0.021(6) 0.017(5)
C50 0.071(8) 0.110(10) 0.090(8) 0.046(7) 0.025(7) 0.039(7)
O17 0.166(8) 0.145(8) 0.079(5) 0.042(5) 0.047(5) 0.020(6)
C4 0.062(7) 0.054(7) 0.068(7) 0.004(6) 0.035(6) 0.014(6)
C7 0.119(11) 0.047(8) 0.131(12) -0.003(7) 0.077(10) -0.021(7)
C8 0.169(14) 0.123(12) 0.067(8) 0.032(8) 0.069(10) 0.061(11)
C6 0.178(15) 0.161(14) 0.115(11) -0.070(10) 0.101(11) -0.090(11)
C9 0.087(9) 0.128(11) 0.067(7) 0.012(7) 0.038(7) 0.010(8)
C5 0.139(12) 0.139(12) 0.145(12) -0.068(10) 0.109(11) -0.073(10)
N4 0.104(9) 0.184(14) 0.127(10) 0.015(10) 0.091(9) 0.049(10)
O1 0.180(12) 0.323(18) 0.277(15) -0.159(13) 0.174(12) -0.180(12)
O2 0.269(14) 0.107(8) 0.296(14) 0.006(8) 0.254(13) 0.007(8)

loop_
_atom_type_symbol
_atom_type_description
_atom_type_scat_dispersion_real
_atom_type_scat_dispersion_imag
_atom_type_scat_source
C C 0.0033 0.0016 'International Tables Vol C Tables 4.2.6.8 and 6.1.1.4'
H H 0.0000 0.0000 'International Tables Vol C Tables 4.2.6.8 and 6.1.1.4'
N N 0.0061 0.0033 'International Tables Vol C Tables 4.2.6.8 and 6.1.1.4'
O O 0.0106 0.0060 'International Tables Vol C Tables 4.2.6.8 and 6.1.1.4'
S S 0.1246 0.1234 'International Tables Vol C Tables 4.2.6.8 and 6.1.1.4'
P P 0.1023 0.0942 'International Tables Vol C Tables 4.2.6.8 and 6.1.1.4'

loop_
_geom_angle_atom_site_label_1
_geom_angle_atom_site_label_2
_geom_angle_atom_site_label_3
_geom_angle
O14 P1 O13 107.7(7)
O14 P1 O16 112.3(4)
O13 P1 O16 113.7(5)
O14 P1 O15 103.5(5)
O13 P1 O15 107.5(6)
O16 P1 O15 111.6(6)
C19 N1 C1 107.6(7)
C19 N1 C10 110.2(7)
C1 N1 C10 109.7(7)
N1 C1 C2 110.4(7)
N2 C2 C1 113.4(7)
C3 N2 C2 125.0(8)
C4 N3 C3 130.1(8)
N2 C3 N3 109.9(8)
N2 C3 S1 122.1(8)
N3 C3 S1 127.9(7)
N1 C10 C11 113.6(7)
N5 C11 C10 115.2(8)
C12 N6 C13 127.2(8)
C12 N5 C11 126.9(8)
N5 C12 N6 110.7(8)
N5 C12 S2 122.9(8)
N6 C12 S2 126.4(7)
C17 C18 C13 122.4(9)
C18 C13 N6 126.3(9)
C18 C13 C14 115.8(10)
N6 C13 C14 117.9(10)
C15 C14 C13 122.6(10)
C16 C15 C14 114.0(10)
C17 C16 C15 126.2(10)
C17 C16 N7 120.4(11)
C15 C16 N7 113.4(11)
C16 C17 C18 119.0(10)
O4 N7 O3 122.8(13)
O4 N7 C16 117.3(12)
O3 N7 C16 119.8(13)
N1 C19 C20 111.0(7)
N8 C20 C19 112.2(8)
C21 N8 C20 126.9(8)
C21 N9 C22 129.0(8)
N9 C21 N8 113.0(8)
N9 C21 S3 126.6(7)
N8 C21 S3 120.4(8)
C26 C27 C22 122.1(9)
C24 C25 C26 122.2(11)
C24 C25 N10 116.0(11)
C26 C25 N10 121.8(11)
C22 C23 C24 118.9(10)
N9 C22 C27 118.4(8)
N9 C22 C23 123.5(10)
C27 C22 C23 117.9(9)
C25 C24 C23 119.6(10)
C27 C26 C25 119.3(10)
O5 N10 O6 124.6(12)
O5 N10 C25 121.4(12)
O6 N10 C25 114.0(11)
C46 N11 C37 109.5(7)
C46 N11 C28 114.1(7)
C37 N11 C28 110.5(6)
C29 C28 N11 114.6(7)
N12 C29 C28 112.6(7)
C30 N13 C31 129.4(9)
C30 N12 C29 128.2(8)
N13 C30 N12 114.8(8)
N13 C30 S4 125.0(8)
N12 C30 S4 120.2(8)
C31 C36 C35 119.2(9)
C32 C31 C36 121.5(9)
C32 C31 N13 117.0(9)
C36 C31 N13 121.4(9)
C34 C35 C36 120.6(10)
C31 C32 C33 117.4(10)
C33 C34 C35 119.5(10)
C33 C34 N14 118.0(12)
C35 C34 N14 122.5(11)
C34 C33 C32 121.7(10)
O7 N14 O8 125.1(13)
O7 N14 C34 120.5(12)
O8 N14 C34 114.4(12)
C39 N16 C40 131.4(7)
C39 N15 C38 126.0(7)
N11 C37 C38 111.8(7)
N15 C38 C37 114.2(7)
N15 C39 N16 113.3(7)
N15 C39 S5 120.8(7)
N16 C39 S5 125.8(7)
C45 C40 N16 117.7(9)
C45 C40 C41 116.7(10)
N16 C40 C41 125.4(9)
C43 C42 C41 118.9(10)
C42 C41 C40 118.5(9)
C44 C43 C42 122.0(10)
C44 C43 N17 120.0(12)
C42 C43 N17 118.0(12)
C44 C45 C40 125.5(11)
C45 C44 C43 118.3(11)
O9 N17 O10 123.1(13)
O9 N17 C43 120.3(12)
O10 N17 C43 116.4(11)
C48 N18 C47 126.6(8)
C48 N19 C49 132.0(8)
O12 N20 O11 124.0(12)
O12 N20 C52 117.6(12)
O11 N20 C52 118.3(12)
C47 C46 N11 112.6(7)
N18 C47 C46 110.7(7)
C51 C52 C53 119.4(10)
C51 C52 N20 118.7(11)
C53 C52 N20 121.7(11)
C54 C49 C50 117.6(10)
C54 C49 N19 117.0(8)
C50 C49 N19 125.2(10)
C52 C51 C50 119.1(10)
C54 C53 C52 121.3(10)
C53 C54 C49 120.9(10)
N18 C48 N19 112.3(8)
N18 C48 S6 122.4(8)
N19 C48 S6 125.3(7)
C51 C50 C49 121.6(10)
C5 C4 C9 116.9(11)
C5 C4 N3 126.1(10)
C9 C4 N3 116.4(10)
C6 C7 C8 118.4(13)
C6 C7 N4 121.3(13)
C8 C7 N4 119.7(13)
C7 C8 C9 119.1(11)
C7 C6 C5 121.8(12)
C4 C9 C8 120.5(11)
C4 C5 C6 122.7(11)
O1 N4 O2 122.8(13)
O1 N4 C7 120.9(14)
O2 N4 C7 115.7(14)

loop_
_geom_bond_atom_site_label_1
_geom_bond_atom_site_label_2
_geom_bond_distance
S1 C3 1.625(10)
S5 C39 1.688(9)
S2 C12 1.654(9)
S4 C30 1.705(9)
S3 C21 1.666(9)
S6 C48 1.685(9)
P1 O14 1.486(8)
P1 O13 1.499(9)
P1 O16 1.525(7)
P1 O15 1.549(10)
N1 C19 1.498(10)
N1 C1 1.516(10)
N1 C10 1.528(10)
C1 C2 1.602(11)
C2 N2 1.428(9)
N2 C3 1.367(10)
N3 C4 1.372(10)
N3 C3 1.377(10)
C10 C11 1.532(11)
C11 N5 1.447(10)
N6 C12 1.335(10)
N6 C13 1.393(11)
N5 C12 1.312(9)
C18 C17 1.363(11)
C18 C13 1.383(12)
C13 C14 1.430(12)
C14 C15 1.408(12)
C15 C16 1.380(13)
C16 C17 1.316(12)
C16 N7 1.471(14)
N7 O4 1.221(11)
N7 O3 1.227(11)
C19 C20 1.525(11)
C20 N8 1.449(10)
N8 C21 1.361(10)
N9 C21 1.356(10)
N9 C22 1.371(10)
C27 C26 1.365(11)
C27 C22 1.375(11)
C25 C24 1.328(12)
C25 C26 1.374(13)
C25 N10 1.483(13)
C23 C22 1.416(11)
C23 C24 1.428(12)
N10 O5 1.182(11)
N10 O6 1.224(11)
N11 C46 1.512(10)
N11 C37 1.531(10)
N11 C28 1.577(9)
C28 C29 1.497(10)
C29 N12 1.439(9)
N13 C30 1.327(10)
N13 C31 1.402(10)
N12 C30 1.349(10)
C36 C31 1.363(11)
C36 C35 1.370(11)
C31 C32 1.359(11)
C35 C34 1.350(12)
C32 C33 1.388(13)
C34 C33 1.349(13)
C34 N14 1.503(13)
N14 O7 1.208(11)
N14 O8 1.235(11)
N16 C39 1.334(9)
N16 C40 1.385(10)
N15 C39 1.316(9)
N15 C38 1.416(10)
C37 C38 1.561(11)
C40 C45 1.373(11)
C40 C41 1.394(11)
C42 C43 1.380(13)
C42 C41 1.391(11)
C43 C44 1.329(13)
C43 N17 1.501(14)
C45 C44 1.296(12)
N17 O9 1.180(12)
N17 O10 1.261(11)
N18 C48 1.325(10)
N18 C47 1.435(10)
N19 C48 1.366(10)
N19 C49 1.428(11)
N20 O12 1.211(11)
N20 O11 1.222(11)
N20 C52 1.446(13)
C46 C47 1.481(10)
C52 C51 1.359(12)
C52 C53 1.370(12)
C49 C54 1.360(11)
C49 C50 1.392(12)
C51 C50 1.379(12)
C53 C54 1.359(11)
C4 C5 1.266(12)
C4 C9 1.338(12)
C7 C6 1.280(14)
C7 C8 1.323(14)
C7 N4 1.496(15)
C8 C9 1.415(14)
C6 C5 1.379(14)
N4 O1 1.113(14)
N4 O2 1.192(12)
